data_7235557
loop_
_publ_author_name
'Kamalraja, Jayabal'
'Murugasan, Potharaj'
'Perumal, Paramasivan Thirumalai'

_publ_section_title
;
 InCl3-mediated eco-friendly three-component domino reaction for synthesis
 of highly functionalized triazolylspiroxindolinopyrans and
 triazolylpyrans under solvent-free conditions
;
_journal_issue 37
_journal_name_full 'RSC Advances'
_journal_page_first 19422
_journal_paper_doi 10.1039/c4ra01524j
_journal_volume 4
_journal_year 2014
_chemical_formula_sum 'C33 H24 Br N6 O7 S'
_chemical_formula_weight 728.55
_space_group_IT_number 2
_space_group_name_Hall '-P 1'
_space_group_name_H-M_alt 'P -1'
_atom_sites_solution_hydrogens geom
_atom_sites_solution_primary direct
_atom_sites_solution_secondary difmap
_audit_creation_method SHELXL-97
_cell_angle_alpha 112.022(6)
_cell_angle_beta 97.279(5)
_cell_angle_gamma 90.570(5)
_cell_formula_units_Z 2
_cell_length_a 10.8072(7)
_cell_length_b 12.1025(8)
_cell_length_c 14.9454(10)
_cell_measurement_temperature 293(2)
_cell_volume 1794.0(2)
_computing_structure_refinement 'SHELXL-97 (Sheldrick, 1997)'
_computing_structure_solution 'SHELXS-97 (Sheldrick, 1990)'
_diffrn_ambient_temperature 293(2)
_diffrn_measured_fraction_theta_full 0.995
_diffrn_measured_fraction_theta_max 0.995
_diffrn_radiation_monochromator graphite
_diffrn_radiation_source 'fine-focus sealed tube'
_diffrn_radiation_type MoK\a
_diffrn_radiation_wavelength 0.71073
_diffrn_reflns_av_R_equivalents 0.0498
_diffrn_reflns_av_sigmaI/netI 0.0620
_diffrn_reflns_limit_h_max 13
_diffrn_reflns_limit_h_min -13
_diffrn_reflns_limit_k_max 14
_diffrn_reflns_limit_k_min -14
_diffrn_reflns_limit_l_max 18
_diffrn_reflns_limit_l_min -18
_diffrn_reflns_number 23149
_diffrn_reflns_theta_full 26.00
_diffrn_reflns_theta_max 26.00
_diffrn_reflns_theta_min 3.75
_exptl_absorpt_coefficient_mu 1.257
_exptl_crystal_density_diffrn 1.349
_exptl_crystal_density_method 'not measured'
_exptl_crystal_F_000 742
_refine_diff_density_max 3.279
_refine_diff_density_min -0.802
_refine_diff_density_rms 0.155
_refine_ls_extinction_method none
_refine_ls_goodness_of_fit_ref 1.324
_refine_ls_hydrogen_treatment mixed
_refine_ls_matrix_type full
_refine_ls_number_parameters 433
_refine_ls_number_reflns 7024
_refine_ls_number_restraints 0
_refine_ls_restrained_S_all 1.324
_refine_ls_R_factor_all 0.1690
_refine_ls_R_factor_gt 0.1154
_refine_ls_shift/su_max 15.000
_refine_ls_shift/su_mean 0.037
_refine_ls_structure_factor_coef Fsqd
_refine_ls_weighting_details 'calc w=1/[\s^2^(Fo^2^)+(0.2000P)^2^+0.0000P] where P=(Fo^2^+2Fc^2^)/3'
_refine_ls_weighting_scheme calc
_refine_ls_wR_factor_gt 0.3396
_refine_ls_wR_factor_ref 0.3750
_reflns_number_gt 4154
_reflns_number_total 7024
_reflns_threshold_expression >2sigma(I)
_cod_data_source_file c4ra01524j2.cif
_cod_data_source_block shelxl
_cod_database_code 7235557

loop_
_symmetry_equiv_pos_as_xyz
'x, y, z'
'-x, -y, -z'

loop_
_atom_site_label
_atom_site_type_symbol
_atom_site_fract_x
_atom_site_fract_y
_atom_site_fract_z
_atom_site_U_iso_or_equiv
_atom_site_adp_type
_atom_site_occupancy
_atom_site_symmetry_multiplicity
_atom_site_calc_flag
_atom_site_refinement_flags
C1 C 0.3295(6) 0.0750(6) 0.7961(5) 0.0466(16) Uani 1 1 d .
H1 H 0.3185 0.0690 0.7316 0.056 Uiso 1 1 calc R
C2 C 0.2992(6) -0.0215(6) 0.8174(5) 0.0495(17) Uani 1 1 d .
H2 H 0.2689 -0.0928 0.7669 0.059 Uiso 1 1 calc R
C3 C 0.3133(6) -0.0151(6) 0.9160(6) 0.0467(17) Uani 1 1 d .
C4 C 0.2824(7) -0.1126(7) 0.9372(6) 0.061(2) Uani 1 1 d .
H4 H 0.2525 -0.1842 0.8869 0.073 Uiso 1 1 calc R
C5 C 0.2957(7) -0.1043(8) 1.0331(7) 0.068(2) Uani 1 1 d .
H5 H 0.2723 -0.1691 1.0477 0.082 Uiso 1 1 calc R
C6 C 0.3436(8) 0.0001(8) 1.1056(6) 0.064(2) Uani 1 1 d .
H6 H 0.3535 0.0049 1.1697 0.077 Uiso 1 1 calc R
C7 C 0.3777(7) 0.0985(7) 1.0873(5) 0.0499(17) Uani 1 1 d .
H7 H 0.4102 0.1685 1.1383 0.060 Uiso 1 1 calc R
C8 C 0.3628(6) 0.0921(6) 0.9906(5) 0.0404(15) Uani 1 1 d .
C9 C 0.3946(6) 0.1915(5) 0.9677(4) 0.0379(14) Uani 1 1 d .
H9 H 0.4273 0.2624 1.0177 0.045 Uiso 1 1 calc R
C10 C 0.3781(5) 0.1850(5) 0.8724(4) 0.0336(13) Uani 1 1 d .
C11 C 0.4151(5) 0.2867(5) 0.8490(4) 0.0304(12) Uani 1 1 d .
C12 C 0.3629(5) 0.3207(5) 0.7794(4) 0.0341(13) Uani 1 1 d .
C13 C 0.4143(5) 0.4236(5) 0.7584(4) 0.0336(13) Uani 1 1 d .
C14 C 0.5389(5) 0.4674(5) 0.8181(4) 0.0310(13) Uani 1 1 d .
C15 C 0.5818(5) 0.4355(5) 0.8953(4) 0.0321(13) Uani 1 1 d .
C16 C 0.6144(6) 0.5471(6) 0.7966(4) 0.0410(15) Uani 1 1 d .
C17 C 0.3196(5) 0.5253(5) 0.7837(4) 0.0332(13) Uani 1 1 d .
C18 C 0.3344(6) 0.4711(6) 0.6231(5) 0.0426(16) Uani 1 1 d .
C19 C 0.3192(7) 0.4659(8) 0.5274(5) 0.060(2) Uani 1 1 d .
H19 H 0.2661 0.5162 0.5093 0.073 Uiso 1 1 calc R
C20 C 0.3811(8) 0.3885(8) 0.4627(5) 0.064(2) Uani 1 1 d .
H20 H 0.3696 0.3844 0.3988 0.076 Uiso 1 1 calc R
C21 C 0.4643(8) 0.3115(7) 0.4881(5) 0.060(2) Uani 1 1 d .
C22 C 0.4794(6) 0.3163(6) 0.5842(5) 0.0447(16) Uani 1 1 d .
H22 H 0.5318 0.2657 0.6026 0.054 Uiso 1 1 calc R
C23 C 0.4155(6) 0.3969(6) 0.6500(4) 0.0373(14) Uani 1 1 d .
C24 C 0.1357(5) 0.2672(6) 0.7632(4) 0.0377(14) Uani 1 1 d .
H24 H 0.1222 0.3063 0.8275 0.045 Uiso 1 1 calc R
C25 C 0.0497(6) 0.1990(6) 0.6863(4) 0.0389(15) Uani 1 1 d .
C26 C -0.0821(6) 0.1655(5) 0.6808(5) 0.0400(15) Uani 1 1 d .
C27 C -0.1463(6) 0.0781(6) 0.5958(5) 0.0521(18) Uani 1 1 d .
H27 H -0.1048 0.0418 0.5423 0.062 Uiso 1 1 calc R
C28 C -0.2699(8) 0.0457(8) 0.5910(6) 0.066(2) Uani 1 1 d .
H28 H -0.3109 -0.0124 0.5339 0.079 Uiso 1 1 calc R
C29 C -0.3335(7) 0.0962(7) 0.6673(6) 0.058(2) Uani 1 1 d .
H29 H -0.4171 0.0729 0.6628 0.070 Uiso 1 1 calc R
C30 C -0.2721(7) 0.1837(7) 0.7531(6) 0.061(2) Uani 1 1 d .
H30 H -0.3147 0.2198 0.8059 0.073 Uiso 1 1 calc R
C31 C -0.1466(6) 0.2165(7) 0.7586(5) 0.0510(17) Uani 1 1 d .
H31 H -0.1056 0.2740 0.8159 0.061 Uiso 1 1 calc R
N1 N 0.6867(5) 0.4729(5) 0.9571(4) 0.0427(13) Uani 1 1 d .
H1A H 0.7055 0.4430 1.0007 0.051 Uiso 1 1 calc R
H1B H 0.7360 0.5269 0.9537 0.051 Uiso 1 1 calc R
N2 N 0.6767(6) 0.6099(6) 0.7766(5) 0.0645(18) Uani 1 1 d .
N3 N 0.2819(5) 0.5456(5) 0.7023(4) 0.0476(14) Uani 1 1 d .
H3 H 0.2308 0.5988 0.6997 0.057 Uiso 1 1 calc R
N4 N 0.2429(4) 0.2666(4) 0.7275(3) 0.0348(11) Uani 1 1 d .
N5 N 0.2294(5) 0.1980(6) 0.6310(4) 0.0524(15) Uani 1 1 d .
N6 N 0.1125(5) 0.1557(6) 0.6068(4) 0.0523(15) Uani 1 1 d .
O1 O 0.5187(4) 0.3505(4) 0.9138(3) 0.0367(10) Uani 1 1 d .
O2 O 0.2873(4) 0.5768(4) 0.8635(3) 0.0453(11) Uani 1 1 d .
Br1 Br 0.54946(11) 0.20342(9) 0.39338(7) 0.0935(5) Uani 1 1 d .
O3 O 0.0007(2) 0.6717(3) 0.97158(19) 0.0088(6) Uani 1 1 d .
O6 O 0.8977(5) 0.6316(6) 1.0147(4) 0.087(2) Uani 1 1 d .
O4 O 0.1010(7) 0.7084(7) 0.6964(6) 0.105(3) Uani 1 1 d .
O7 O 0.0528(12) 0.1918(12) 1.0504(13) 0.209(6) Uani 1 1 d .
S1 S 0.0057(4) 0.2898(5) 0.3716(4) 0.1535(17) Uani 1 1 d .
C33 C 0.1117(19) 0.1867(19) 0.316(2) 0.236(12) Uani 1 1 d .
C32 C -0.025(3) 0.334(8) 0.491(4) 0.49(5) Uani 1 1 d .
O8 O -0.068(3) 0.203(4) 0.379(3) 0.57(3) Uani 1 1 d .

loop_
_atom_site_aniso_label
_atom_site_aniso_U_11
_atom_site_aniso_U_22
_atom_site_aniso_U_33
_atom_site_aniso_U_23
_atom_site_aniso_U_13
_atom_site_aniso_U_12
C1 0.053(4) 0.047(4) 0.040(4) 0.018(3) 0.006(3) 0.004(3)
C2 0.053(4) 0.034(4) 0.058(4) 0.015(3) 0.005(3) -0.007(3)
C3 0.035(3) 0.044(4) 0.072(5) 0.036(4) 0.005(3) 0.003(3)
C4 0.046(4) 0.058(5) 0.086(6) 0.040(4) -0.003(4) -0.007(3)
C5 0.059(5) 0.065(5) 0.111(7) 0.069(6) 0.012(5) 0.003(4)
C6 0.077(5) 0.071(6) 0.071(5) 0.053(5) 0.023(4) 0.014(4)
C7 0.056(4) 0.059(4) 0.048(4) 0.033(4) 0.015(3) 0.012(3)
C8 0.035(3) 0.048(4) 0.049(4) 0.029(3) 0.008(3) 0.008(3)
C9 0.048(4) 0.032(3) 0.035(3) 0.015(3) 0.005(3) 0.005(3)
C10 0.031(3) 0.038(3) 0.037(3) 0.021(3) 0.003(2) 0.003(2)
C11 0.028(3) 0.035(3) 0.027(3) 0.011(2) 0.003(2) 0.000(2)
C12 0.034(3) 0.039(3) 0.029(3) 0.013(3) 0.001(2) -0.002(2)
C13 0.037(3) 0.038(3) 0.028(3) 0.015(3) 0.003(2) 0.001(3)
C14 0.031(3) 0.042(3) 0.026(3) 0.019(3) 0.005(2) 0.003(2)
C15 0.030(3) 0.035(3) 0.040(3) 0.022(3) 0.009(2) 0.004(2)
C16 0.051(4) 0.042(4) 0.034(3) 0.022(3) 0.000(3) -0.004(3)
C17 0.033(3) 0.039(3) 0.034(3) 0.023(3) 0.000(2) 0.002(2)
C18 0.038(3) 0.061(4) 0.042(4) 0.035(3) 0.005(3) 0.003(3)
C19 0.067(5) 0.084(6) 0.040(4) 0.036(4) 0.000(4) 0.013(4)
C20 0.078(5) 0.090(6) 0.029(4) 0.032(4) 0.000(4) -0.008(5)
C21 0.073(5) 0.068(5) 0.036(4) 0.018(4) 0.010(3) -0.015(4)
C22 0.043(4) 0.053(4) 0.036(3) 0.015(3) 0.006(3) -0.003(3)
C23 0.041(3) 0.048(4) 0.029(3) 0.023(3) 0.002(2) -0.006(3)
C24 0.035(3) 0.048(4) 0.030(3) 0.013(3) 0.009(2) 0.005(3)
C25 0.042(3) 0.043(4) 0.031(3) 0.014(3) 0.003(3) 0.004(3)
C26 0.037(3) 0.037(3) 0.047(4) 0.019(3) 0.002(3) 0.004(3)
C27 0.044(4) 0.054(4) 0.043(4) 0.001(3) 0.004(3) 0.000(3)
C28 0.058(5) 0.065(5) 0.067(5) 0.020(4) -0.008(4) -0.013(4)
C29 0.037(4) 0.062(5) 0.077(6) 0.028(4) 0.006(4) -0.006(3)
C30 0.053(4) 0.068(5) 0.072(5) 0.033(4) 0.027(4) 0.012(4)
C31 0.051(4) 0.055(4) 0.049(4) 0.021(3) 0.012(3) 0.003(3)
N1 0.045(3) 0.048(3) 0.040(3) 0.027(3) -0.005(2) -0.009(2)
N2 0.059(4) 0.077(5) 0.075(5) 0.053(4) -0.004(3) -0.018(3)
N3 0.050(3) 0.058(4) 0.045(3) 0.031(3) 0.006(2) 0.018(3)
N4 0.033(3) 0.042(3) 0.028(3) 0.013(2) 0.0002(19) 0.001(2)
N5 0.042(3) 0.073(4) 0.030(3) 0.007(3) 0.003(2) -0.005(3)
N6 0.046(3) 0.074(4) 0.029(3) 0.011(3) 0.001(2) -0.009(3)
O1 0.035(2) 0.048(2) 0.034(2) 0.0251(19) -0.0018(17) -0.0013(18)
O2 0.055(3) 0.050(3) 0.038(3) 0.023(2) 0.012(2) 0.013(2)
Br1 0.1241(10) 0.0953(9) 0.0557(7) 0.0125(5) 0.0445(6) 0.0065(6)
O3 0.0000(12) 0.0227(16) 0.0062(14) 0.0098(12) -0.0023(10) -0.0144(11)
O6 0.077(4) 0.125(5) 0.053(3) 0.027(3) 0.016(3) -0.042(4)
O4 0.096(5) 0.102(5) 0.138(7) 0.077(5) -0.013(5) 0.029(4)
O7 0.157(10) 0.179(11) 0.319(19) 0.135(12) 0.001(11) 0.010(8)
S1 0.120(3) 0.192(4) 0.161(4) 0.097(3) -0.030(3) 0.042(3)
C33 0.134(15) 0.192(18) 0.39(4) 0.14(2) -0.016(17) 0.082(14)
C32 0.21(3) 1.06(15) 0.34(5) 0.46(8) -0.05(3) -0.06(5)
O8 0.32(3) 0.67(6) 0.58(6) 0.17(5) -0.19(4) -0.37(4)

loop_
_atom_type_symbol
_atom_type_description
_atom_type_scat_dispersion_real
_atom_type_scat_dispersion_imag
_atom_type_scat_source
C C 0.0033 0.0016 'International Tables Vol C Tables 4.2.6.8 and 6.1.1.4'
H H 0.0000 0.0000 'International Tables Vol C Tables 4.2.6.8 and 6.1.1.4'
N N 0.0061 0.0033 'International Tables Vol C Tables 4.2.6.8 and 6.1.1.4'
O O 0.0106 0.0060 'International Tables Vol C Tables 4.2.6.8 and 6.1.1.4'
Br Br -0.2901 2.4595 'International Tables Vol C Tables 4.2.6.8 and 6.1.1.4'
S S 0.1246 0.1234 'International Tables Vol C Tables 4.2.6.8 and 6.1.1.4'

loop_
_geom_angle_atom_site_label_1
_geom_angle_atom_site_label_2
_geom_angle_atom_site_label_3
_geom_angle
_geom_angle_site_symmetry_1
_geom_angle_site_symmetry_3
C2 C1 C10 120.3(6) . .
C2 C1 H1 119.9 . .
C10 C1 H1 119.9 . .
C1 C2 C3 121.4(6) . .
C1 C2 H2 119.3 . .
C3 C2 H2 119.3 . .
C4 C3 C8 120.4(7) . .
C4 C3 C2 121.2(7) . .
C8 C3 C2 118.3(6) . .
C3 C4 C5 120.4(8) . .
C3 C4 H4 119.8 . .
C5 C4 H4 119.8 . .
C6 C5 C4 119.1(7) . .
C6 C5 H5 120.5 . .
C4 C5 H5 120.5 . .
C5 C6 C7 122.3(7) . .
C5 C6 H6 118.9 . .
C7 C6 H6 118.9 . .
C6 C7 C8 119.3(7) . .
C6 C7 H7 120.4 . .
C8 C7 H7 120.4 . .
C3 C8 C7 118.5(6) . .
C3 C8 C9 119.8(6) . .
C7 C8 C9 121.6(6) . .
C10 C9 C8 121.3(6) . .
C10 C9 H9 119.4 . .
C8 C9 H9 119.4 . .
C9 C10 C1 118.8(6) . .
C9 C10 C11 120.9(5) . .
C1 C10 C11 120.2(5) . .
C12 C11 O1 121.2(5) . .
C12 C11 C10 128.7(5) . .
O1 C11 C10 110.0(4) . .
C11 C12 N4 118.6(5) . .
C11 C12 C13 123.9(5) . .
N4 C12 C13 117.0(5) . .
C14 C13 C12 109.4(4) . .
C14 C13 C23 113.0(5) . .
C12 C13 C23 114.2(5) . .
C14 C13 C17 110.8(5) . .
C12 C13 C17 108.5(5) . .
C23 C13 C17 100.6(4) . .
C15 C14 C16 118.6(5) . .
C15 C14 C13 122.5(5) . .
C16 C14 C13 118.8(5) . .
N1 C15 O1 110.1(5) . .
N1 C15 C14 128.6(5) . .
O1 C15 C14 121.2(5) . .
N2 C16 C14 178.1(7) . .
O2 C17 N3 126.3(6) . .
O2 C17 C13 125.6(5) . .
N3 C17 C13 108.1(5) . .
N3 C18 C19 129.2(6) . .
N3 C18 C23 110.8(5) . .
C19 C18 C23 120.0(7) . .
C20 C19 C18 119.4(7) . .
C20 C19 H19 120.3 . .
C18 C19 H19 120.3 . .
C19 C20 C21 121.9(6) . .
C19 C20 H20 119.1 . .
C21 C20 H20 119.1 . .
C22 C21 C20 118.9(7) . .
C22 C21 Br1 121.0(6) . .
C20 C21 Br1 120.1(5) . .
C23 C22 C21 118.5(7) . .
C23 C22 H22 120.8 . .
C21 C22 H22 120.8 . .
C22 C23 C18 121.4(6) . .
C22 C23 C13 130.3(6) . .
C18 C23 C13 108.2(5) . .
N4 C24 C25 106.3(5) . .
N4 C24 H24 126.8 . .
C25 C24 H24 126.8 . .
C24 C25 N6 106.5(5) . .
C24 C25 C26 131.4(6) . .
N6 C25 C26 122.0(5) . .
C31 C26 C27 118.0(6) . .
C31 C26 C25 121.5(6) . .
C27 C26 C25 120.5(6) . .
C28 C27 C26 120.5(7) . .
C28 C27 H27 119.7 . .
C26 C27 H27 119.7 . .
C29 C28 C27 121.5(7) . .
C29 C28 H28 119.2 . .
C27 C28 H28 119.2 . .
C28 C29 C30 119.3(7) . .
C28 C29 H29 120.4 . .
C30 C29 H29 120.4 . .
C31 C30 C29 119.5(7) . .
C31 C30 H30 120.3 . .
C29 C30 H30 120.3 . .
C26 C31 C30 121.2(7) . .
C26 C31 H31 119.4 . .
C30 C31 H31 119.4 . .
C15 N1 H1A 120.0 . .
C15 N1 H1B 120.0 . .
H1A N1 H1B 120.0 . .
C17 N3 C18 112.3(5) . .
C17 N3 H3 123.8 . .
C18 N3 H3 123.8 . .
C24 N4 N5 111.0(5) . .
C24 N4 C12 128.2(5) . .
N5 N4 C12 120.7(5) . .
N6 N5 N4 106.0(5) . .
N5 N6 C25 110.1(5) . .
C15 O1 C11 119.7(4) . .
O8 S1 O4 81.7(19) . 2_566
O8 S1 C32 71(3) . .
O4 S1 C32 113.6(13) 2_566 .
O8 S1 C33 92(2) . .
O4 S1 C33 112.4(10) 2_566 .
C32 S1 C33 127(2) . .
S1 C32 O8 45(2) . .
S1 O8 C32 64.5(18) . .

loop_
_geom_bond_atom_site_label_1
_geom_bond_atom_site_label_2
_geom_bond_distance
_geom_bond_site_symmetry_2
C1 C2 1.368(9) .
C1 C10 1.430(9) .
C1 H1 0.9300 .
C2 C3 1.434(10) .
C2 H2 0.9300 .
C3 C4 1.380(10) .
C3 C8 1.401(10) .
C4 C5 1.388(12) .
C4 H4 0.9300 .
C5 C6 1.362(12) .
C5 H5 0.9300 .
C6 C7 1.375(10) .
C6 H6 0.9300 .
C7 C8 1.405(9) .
C7 H7 0.9300 .
C8 C9 1.419(9) .
C9 C10 1.386(8) .
C9 H9 0.9300 .
C10 C11 1.465(8) .
C11 C12 1.322(8) .
C11 O1 1.391(7) .
C12 N4 1.435(7) .
C12 C13 1.510(8) .
C13 C14 1.489(8) .
C13 C23 1.530(8) .
C13 C17 1.575(8) .
C14 C15 1.377(8) .
C14 C16 1.408(8) .
C15 N1 1.325(7) .
C15 O1 1.359(7) .
C16 N2 1.155(8) .
C17 O2 1.219(7) .
C17 N3 1.344(8) .
C18 N3 1.385(8) .
C18 C19 1.395(9) .
C18 C23 1.391(9) .
C19 C20 1.326(11) .
C19 H19 0.9300 .
C20 C21 1.420(11) .
C20 H20 0.9300 .
C21 C22 1.404(10) .
C21 Br1 1.878(8) .
C22 C23 1.365(9) .
C22 H22 0.9300 .
C24 N4 1.334(8) .
C24 C25 1.367(8) .
C24 H24 0.9300 .
C25 N6 1.376(8) .
C25 C26 1.461(9) .
C26 C31 1.375(9) .
C26 C27 1.403(9) .
C27 C28 1.374(11) .
C27 H27 0.9300 .
C28 C29 1.353(12) .
C28 H28 0.9300 .
C29 C30 1.399(11) .
C29 H29 0.9300 .
C30 C31 1.393(10) .
C30 H30 0.9300 .
C31 H31 0.9300 .
N1 H1A 0.8600 .
N1 H1B 0.8600 .
N3 H3 0.8600 .
N4 N5 1.356(7) .
N5 N6 1.312(8) .
O3 O6 1.515(6) 1_455
O6 O3 1.515(6) 1_655
O4 S1 1.443(8) 2_566
S1 O8 1.36(4) .
S1 O4 1.443(8) 2_566
S1 C32 1.74(5) .
S1 C33 1.75(2) .
C32 O8 1.82(8) .

loop_
_geom_torsion_atom_site_label_1
_geom_torsion_atom_site_label_2
_geom_torsion_atom_site_label_3
_geom_torsion_atom_site_label_4
_geom_torsion
_geom_torsion_site_symmetry_1
C10 C1 C2 C3 0.9(10) .
C1 C2 C3 C4 179.9(7) .
C1 C2 C3 C8 -2.0(10) .
C8 C3 C4 C5 2.4(11) .
C2 C3 C4 C5 -179.5(7) .
C3 C4 C5 C6 -2.2(12) .
C4 C5 C6 C7 0.9(12) .
C5 C6 C7 C8 0.1(12) .
C4 C3 C8 C7 -1.3(9) .
C2 C3 C8 C7 -179.5(6) .
C4 C3 C8 C9 179.7(6) .
C2 C3 C8 C9 1.5(9) .
C6 C7 C8 C3 0.1(10) .
C6 C7 C8 C9 179.0(6) .
C3 C8 C9 C10 -0.1(9) .
C7 C8 C9 C10 -179.1(6) .
C8 C9 C10 C1 -0.9(9) .
C8 C9 C10 C11 -177.9(5) .
C2 C1 C10 C9 0.5(9) .
C2 C1 C10 C11 177.6(6) .
C9 C10 C11 C12 -146.8(6) .
C1 C10 C11 C12 36.2(9) .
C9 C10 C11 O1 32.3(7) .
C1 C10 C11 O1 -144.7(5) .
O1 C11 C12 N4 -167.7(5) .
C10 C11 C12 N4 11.3(10) .
O1 C11 C12 C13 4.8(9) .
C10 C11 C12 C13 -176.2(6) .
C11 C12 C13 C14 7.7(8) .
N4 C12 C13 C14 -179.7(5) .
C11 C12 C13 C23 135.4(6) .
N4 C12 C13 C23 -52.0(7) .
C11 C12 C13 C17 -113.3(6) .
N4 C12 C13 C17 59.3(6) .
C12 C13 C14 C15 -14.0(8) .
C23 C13 C14 C15 -142.4(6) .
C17 C13 C14 C15 105.6(6) .
C12 C13 C14 C16 167.9(5) .
C23 C13 C14 C16 39.5(7) .
C17 C13 C14 C16 -72.6(7) .
C16 C14 C15 N1 2.2(10) .
C13 C14 C15 N1 -175.9(6) .
C16 C14 C15 O1 -173.7(5) .
C13 C14 C15 O1 8.2(9) .
C15 C14 C16 N2 115(20) .
C13 C14 C16 N2 -67(21) .
C14 C13 C17 O2 -60.3(7) .
C12 C13 C17 O2 59.8(7) .
C23 C13 C17 O2 180.0(6) .
C14 C13 C17 N3 119.4(5) .
C12 C13 C17 N3 -120.6(5) .
C23 C13 C17 N3 -0.4(6) .
N3 C18 C19 C20 178.6(7) .
C23 C18 C19 C20 1.0(11) .
C18 C19 C20 C21 -0.9(12) .
C19 C20 C21 C22 1.2(12) .
C19 C20 C21 Br1 180.0(6) .
C20 C21 C22 C23 -1.5(10) .
Br1 C21 C22 C23 179.8(5) .
C21 C22 C23 C18 1.6(9) .
C21 C22 C23 C13 -179.1(6) .
N3 C18 C23 C22 -179.4(6) .
C19 C18 C23 C22 -1.3(10) .
N3 C18 C23 C13 1.2(7) .
C19 C18 C23 C13 179.2(6) .
C14 C13 C23 C22 61.9(8) .
C12 C13 C23 C22 -63.9(8) .
C17 C13 C23 C22 -179.8(6) .
C14 C13 C23 C18 -118.7(6) .
C12 C13 C23 C18 115.5(6) .
C17 C13 C23 C18 -0.5(6) .
N4 C24 C25 N6 2.3(7) .
N4 C24 C25 C26 178.7(6) .
C24 C25 C26 C31 9.4(10) .
N6 C25 C26 C31 -174.7(6) .
C24 C25 C26 C27 -169.6(7) .
N6 C25 C26 C27 6.3(9) .
C31 C26 C27 C28 0.3(11) .
C25 C26 C27 C28 179.3(7) .
C26 C27 C28 C29 -0.1(12) .
C27 C28 C29 C30 0.2(12) .
C28 C29 C30 C31 -0.6(12) .
C27 C26 C31 C30 -0.7(10) .
C25 C26 C31 C30 -179.7(6) .
C29 C30 C31 C26 0.8(11) .
O2 C17 N3 C18 -179.2(6) .
C13 C17 N3 C18 1.2(7) .
C19 C18 N3 C17 -179.3(7) .
C23 C18 N3 C17 -1.5(8) .
C25 C24 N4 N5 -1.5(7) .
C25 C24 N4 C12 -177.0(6) .
C11 C12 N4 C24 60.0(9) .
C13 C12 N4 C24 -113.1(7) .
C11 C12 N4 N5 -115.2(7) .
C13 C12 N4 N5 71.8(7) .
C24 N4 N5 N6 0.0(7) .
C12 N4 N5 N6 175.9(5) .
N4 N5 N6 C25 1.5(7) .
C24 C25 N6 N5 -2.5(8) .
C26 C25 N6 N5 -179.2(6) .
N1 C15 O1 C11 -170.8(5) .
C14 C15 O1 C11 5.8(8) .
C12 C11 O1 C15 -12.3(8) .
C10 C11 O1 C15 168.5(5) .
O4 S1 C32 O8 71(3) 2_566
C33 S1 C32 O8 -77(3) .
O4 S1 O8 C32 -119(2) 2_566
C33 S1 O8 C32 129(2) .
